data_7037039
loop_
_publ_author_name
'Zhu, Yuan-Yuan'
'Liu, Chang-Wei'
'Yin, Ji'
'Meng, Zhao-Sha'
'Yang, Qian'
'Wang, Junhu'
'Liu, Tao'
'Gao, Song'

_publ_section_title
;
 Structural phase transition in a multi-induced mononuclear Fe(II)
 spin-crossover complex.
;
_journal_issue 48
_journal_name_full 'Dalton transactions (Cambridge, England : 2003)'
_journal_page_first 20906
_journal_page_last 20912
_journal_paper_doi 10.1039/c5dt03216d
_journal_volume 44
_journal_year 2015
_chemical_compound_source no
_chemical_formula_moiety 'C30 H38 Fe N6 O4, 2(Cl O4)'
_chemical_formula_sum 'C30 H38 Cl2 Fe N6 O12'
_chemical_formula_weight 801.41
_chemical_name_common '1a(180 K)'
_chemical_name_systematic 1032876
_space_group_crystal_system orthorhombic
_space_group_IT_number 61
_space_group_name_Hall '-P 2ac 2ab'
_space_group_name_H-M_alt 'P b c a'
_symmetry_space_group_name_Hall '-P 2ac 2ab'
_symmetry_space_group_name_H-M 'P b c a'
_atom_sites_solution_hydrogens geom
_atom_sites_solution_primary direct
_audit_creation_date 2015-09-28
_audit_creation_method
;
Olex2 1.2
(compiled 2015.01.26 svn.r3150 for OlexSys, GUI svn.r4998)
;
_audit_update_record
;
2015-10-26 deposited with the CCDC.
2015-10-30 downloaded from the CCDC.
;
_cell_angle_alpha 90
_cell_angle_beta 90
_cell_angle_gamma 90
_cell_formula_units_Z 8
_cell_length_a 13.8634(4)
_cell_length_b 20.0412(5)
_cell_length_c 25.3447(8)
_cell_measurement_reflns_used 15919
_cell_measurement_temperature 180.01(10)
_cell_measurement_theta_max 28.1930
_cell_measurement_theta_min 3.4600
_cell_volume 7041.8(3)
_computing_cell_refinement
;
CrysAlisPro, Agilent Technologies,
Version 1.171.36.32 (release 02-08-2013 CrysAlis171 .NET)
(compiled Aug  2 2013,16:46:58)
;
_computing_data_collection
;
CrysAlisPro, Agilent Technologies,
Version 1.171.36.32 (release 02-08-2013 CrysAlis171 .NET)
(compiled Aug  2 2013,16:46:58)
;
_computing_data_reduction
;
CrysAlisPro, Agilent Technologies,
Version 1.171.36.32 (release 02-08-2013 CrysAlis171 .NET)
(compiled Aug  2 2013,16:46:58)
;
_computing_molecular_graphics 'Olex2 (Dolomanov et al., 2009)'
_computing_publication_material 'Olex2 (Dolomanov et al., 2009)'
_computing_structure_refinement 'XL (Sheldrick, 2008)'
_computing_structure_solution 'SIR2004 (Burla et al., 2007)'
_diffrn_ambient_temperature 180.01(10)
_diffrn_detector_area_resol_mean 10.3914
_diffrn_measured_fraction_theta_full 0.995
_diffrn_measured_fraction_theta_max 0.983
_diffrn_measurement_details
;
  1 omega  -17.00   42.00   1.0000   25.0000
omega____ theta____ kappa____ phi______ frames
    -        8.7950  -99.0000  -90.0000 59

  2 omega   14.00   41.00   1.0000   25.0000
omega____ theta____ kappa____ phi______ frames
    -        8.7950  -99.0000  120.0000 27

  3 omega   17.00   54.00   1.0000   25.0000
omega____ theta____ kappa____ phi______ frames
    -        8.7950  -19.0000  -30.0000 37

  4 omega  -28.00   -1.00   1.0000   25.0000
omega____ theta____ kappa____ phi______ frames
    -        8.7950  -19.0000  -30.0000 27

  5 omega   34.00   65.00   1.0000   25.0000
omega____ theta____ kappa____ phi______ frames
    -       -9.7325   38.0000    0.0000 31

  6 omega  -18.00   11.00   1.0000   25.0000
omega____ theta____ kappa____ phi______ frames
    -       -9.7325  -99.0000   90.0000 29

  7 omega  -12.00   15.00   1.0000   25.0000
omega____ theta____ kappa____ phi______ frames
    -       -9.7325  -99.0000  150.0000 27
;
_diffrn_measurement_device_type 'SuperNova, Dual, Cu at zero, Atlas'
_diffrn_measurement_method '\w scans'
_diffrn_orient_matrix_UB_11 0.0449043000
_diffrn_orient_matrix_UB_12 -0.0165335000
_diffrn_orient_matrix_UB_13 0.0026953000
_diffrn_orient_matrix_UB_21 -0.0075657000
_diffrn_orient_matrix_UB_22 -0.0026373000
_diffrn_orient_matrix_UB_23 0.0276296000
_diffrn_orient_matrix_UB_31 -0.0232039000
_diffrn_orient_matrix_UB_32 -0.0311935000
_diffrn_orient_matrix_UB_33 -0.0037139000
_diffrn_radiation_monochromator mirror
_diffrn_radiation_type MoK\a
_diffrn_radiation_wavelength 0.71073
_diffrn_reflns_av_R_equivalents 0.0420
_diffrn_reflns_av_unetI/netI 0.0292
_diffrn_reflns_laue_measured_fraction_full 0.995
_diffrn_reflns_laue_measured_fraction_max 0.983
_diffrn_reflns_limit_h_max 17
_diffrn_reflns_limit_h_min -16
_diffrn_reflns_limit_k_max 24
_diffrn_reflns_limit_k_min -24
_diffrn_reflns_limit_l_max 30
_diffrn_reflns_limit_l_min -31
_diffrn_reflns_number 37030
_diffrn_reflns_point_group_measured_fraction_full 0.995
_diffrn_reflns_point_group_measured_fraction_max 0.983
_diffrn_reflns_theta_full 25.242
_diffrn_reflns_theta_max 26.018
_diffrn_reflns_theta_min 3.479
_diffrn_source 'SuperNova (Mo) X-ray Source'
_exptl_absorpt_coefficient_mu 0.650
_exptl_absorpt_correction_T_max 1.00000
_exptl_absorpt_correction_T_min 0.57616
_exptl_absorpt_correction_type multi-scan
_exptl_absorpt_process_details
;
CrysAlisPro, Agilent Technologies,
Version 1.171.36.32 (release 02-08-2013 CrysAlis171 .NET)
(compiled Aug  2 2013,16:46:58)
Empirical absorption correction using spherical harmonics,
 implemented in SCALE3 ABSPACK scaling algorithm.
;
_exptl_crystal_colour 'dark red'
_exptl_crystal_density_diffrn 1.512
_exptl_crystal_description block
_exptl_crystal_F_000 3328
_exptl_crystal_preparation 'Magnetic properties'
_exptl_crystal_recrystallization_method 'Re-crystallisation from solvent: methanol'
_exptl_crystal_size_max 0.32
_exptl_crystal_size_mid 0.21
_exptl_crystal_size_min 0.20
_refine_diff_density_max 1.256
_refine_diff_density_min -1.029
_refine_diff_density_rms 0.083
_refine_ls_extinction_method none
_refine_ls_goodness_of_fit_ref 1.034
_refine_ls_hydrogen_treatment constr
_refine_ls_matrix_type full
_refine_ls_number_parameters 468
_refine_ls_number_reflns 6814
_refine_ls_number_restraints 42
_refine_ls_restrained_S_all 1.081
_refine_ls_R_factor_all 0.0795
_refine_ls_R_factor_gt 0.0658
_refine_ls_shift/su_max 0.001
_refine_ls_shift/su_mean 0.000
_refine_ls_structure_factor_coef Fsqd
_refine_ls_weighting_details 'w=1/[\s^2^(Fo^2^)+(0.0810P)^2^+18.4604P] where P=(Fo^2^+2Fc^2^)/3'
_refine_ls_weighting_scheme calc
_refine_ls_wR_factor_gt 0.1688
_refine_ls_wR_factor_ref 0.1806
_reflns_Friedel_coverage 0.000
_reflns_number_gt 5628
_reflns_number_total 6814
_reflns_threshold_expression 'I > 2\s(I)'
_cod_data_source_file c5dt03216d2.cif
_cod_data_source_block 1032876
_cod_depositor_comments 'Adding full bibliography for 7037038--7037042.cif.'
_cod_database_code 7037039
_chemical_oxdiff_formula 'Fe C H N O'
_shelx_space_group_comment
;
The symmetry employed for this shelxl refinement is uniquely defined
by the following loop, which should always be used as a source of
symmetry information in preference to the above space-group names.
They are only intended as comments.
;
_shelx_estimated_absorpt_t_max 1.00000
_shelx_estimated_absorpt_t_min 0.57616
_reflns_odcompleteness_completeness 99.72
_reflns_odcompleteness_iscentric 1
_reflns_odcompleteness_theta 24.97
_olex2_refinement_description
;
1. Fixed Uiso
 At 1.2 times of:
  All C(H) groups, All C(H,H) groups
 At 1.5 times of:
  All C(H,H,H) groups
2. Restrained distances
 O9-O10 \\sim O9-O11 \\sim O9-O12 \\sim O10-O11 \\sim O10-O12 \\sim O11-O12
 with sigma of 0.01
 Cl2-O9 \\sim Cl2-O10 \\sim Cl2-O11 \\sim Cl2-O12
 with sigma of 0.01
 O5-O6 \\sim O5-O7 \\sim O5-O8 \\sim O6-O7 \\sim O6-O8 \\sim O7-O8
 with sigma of 0.01
 Cl1-O5 \\sim Cl1-O6 \\sim Cl1-O7 \\sim Cl1-O8
 with sigma of 0.01
3.a Secondary CH2 refined with riding coordinates:
 C2(H2A,H2B), C12(H12A,H12B), C17(H17A,H17B), C27(H27A,H27B)
3.b Aromatic/amide H refined with riding coordinates:
 C7(H7), C8(H8), C9(H9), C22(H22), C23(H23), C24(H24)
3.c Idealised Me refined as rotating group:
 C4(H4A,H4B,H4C), C5(H5A,H5B,H5C), C14(H14A,H14B,H14C), C15(H15A,H15B,H15C),
 C19(H19A,H19B,H19C), C20(H20A,H20B,H20C), C29(H29A,H29B,H29C), C30(H30A,H30B,
 H30C)
;
_shelx_shelxl_version_number 2014/7
_olex2_submission_special_instructions 'No special instructions were received'

loop_
_space_group_symop_operation_xyz
'x, y, z'
'-x+1/2, -y, z+1/2'
'-x, y+1/2, -z+1/2'
'x+1/2, -y+1/2, -z'
'-x, -y, -z'
'x-1/2, y, -z-1/2'
'x, -y-1/2, z-1/2'
'-x-1/2, y-1/2, z'

loop_
_atom_site_label
_atom_site_type_symbol
_atom_site_fract_x
_atom_site_fract_y
_atom_site_fract_z
_atom_site_U_iso_or_equiv
_atom_site_adp_type
_atom_site_occupancy
_atom_site_site_symmetry_order
_atom_site_calc_flag
_atom_site_refinement_flags_posn
Fe1 Fe 0.60264(4) 0.19031(2) 0.61913(2) 0.03005(17) Uani 1 1 d .
C1 C 0.6094(4) 0.0980(2) 0.73323(18) 0.0540(12) Uani 1 1 d .
C2 C 0.6559(5) 0.0287(2) 0.7393(2) 0.0713(16) Uani 1 1 d .
H2A H 0.6969 0.0272 0.7713 0.086 Uiso 1 1 calc R
H2B H 0.6057 -0.0062 0.7422 0.086 Uiso 1 1 calc R
C3 C 0.6921(3) 0.07008(18) 0.66131(19) 0.0461(10) Uani 1 1 d .
C4 C 0.5001(5) 0.0957(3) 0.7380(2) 0.0787(17) Uani 1 1 d .
H4A H 0.4736 0.1403 0.7316 0.118 Uiso 1 1 calc GR
H4B H 0.4823 0.0810 0.7736 0.118 Uiso 1 1 calc GR
H4C H 0.4740 0.0644 0.7119 0.118 Uiso 1 1 calc GR
C5 C 0.6526(6) 0.1488(3) 0.7708(2) 0.088(2) Uani 1 1 d .
H5A H 0.7223 0.1519 0.7647 0.132 Uiso 1 1 calc GR
H5B H 0.6407 0.1348 0.8073 0.132 Uiso 1 1 calc GR
H5C H 0.6228 0.1924 0.7647 0.132 Uiso 1 1 calc GR
C6 C 0.7315(3) 0.07160(19) 0.60734(19) 0.0439(10) Uani 1 1 d .
C7 C 0.7911(3) 0.0257(2) 0.5832(3) 0.0585(14) Uani 1 1 d .
H7 H 0.8143 -0.0120 0.6020 0.070 Uiso 1 1 calc R
C8 C 0.8162(4) 0.0357(2) 0.5314(3) 0.0634(14) Uani 1 1 d .
H8 H 0.8578 0.0049 0.5143 0.076 Uiso 1 1 calc R
C9 C 0.7817(3) 0.0899(2) 0.5041(2) 0.0509(11) Uani 1 1 d .
H9 H 0.7979 0.0966 0.4681 0.061 Uiso 1 1 calc R
C10 C 0.7227(3) 0.13433(19) 0.53037(17) 0.0397(9) Uani 1 1 d .
C11 C 0.6763(3) 0.19498(18) 0.50929(16) 0.0366(8) Uani 1 1 d .
C12 C 0.6256(4) 0.2661(2) 0.44936(18) 0.0556(12) Uani 1 1 d .
H12A H 0.5733 0.2493 0.4263 0.067 Uiso 1 1 calc R
H12B H 0.6570 0.3046 0.4319 0.067 Uiso 1 1 calc R
C13 C 0.5858(3) 0.28612(19) 0.50374(16) 0.0378(8) Uani 1 1 d .
C14 C 0.4779(3) 0.2924(3) 0.5042(2) 0.0640(14) Uani 1 1 d .
H14A H 0.4489 0.2499 0.4937 0.096 Uiso 1 1 calc GR
H14B H 0.4581 0.3274 0.4794 0.096 Uiso 1 1 calc GR
H14C H 0.4561 0.3042 0.5398 0.096 Uiso 1 1 calc GR
C15 C 0.6316(5) 0.3497(2) 0.5240(2) 0.0654(14) Uani 1 1 d .
H15A H 0.6098 0.3582 0.5601 0.098 Uiso 1 1 calc GR
H15B H 0.6127 0.3871 0.5013 0.098 Uiso 1 1 calc GR
H15C H 0.7019 0.3450 0.5236 0.098 Uiso 1 1 calc GR
C16 C 0.4200(3) 0.08318(19) 0.57564(17) 0.0425(9) Uani 1 1 d .
C17 C 0.3180(3) 0.0829(2) 0.5995(2) 0.0564(12) Uani 1 1 d .
H17A H 0.2695 0.0690 0.5731 0.068 Uiso 1 1 calc R
H17B H 0.3144 0.0525 0.6302 0.068 Uiso 1 1 calc R
C18 C 0.3912(3) 0.17814(19) 0.61864(14) 0.0337(8) Uani 1 1 d .
C19 C 0.4770(4) 0.0210(2) 0.5896(2) 0.0615(13) Uani 1 1 d .
H19A H 0.5420 0.0243 0.5748 0.092 Uiso 1 1 calc GR
H19B H 0.4444 -0.0183 0.5751 0.092 Uiso 1 1 calc GR
H19C H 0.4812 0.0169 0.6281 0.092 Uiso 1 1 calc GR
C20 C 0.4180(4) 0.0953(3) 0.51648(19) 0.0605(13) Uani 1 1 d .
H20A H 0.3825 0.1365 0.5090 0.091 Uiso 1 1 calc GR
H20B H 0.3860 0.0577 0.4989 0.091 Uiso 1 1 calc GR
H20C H 0.4842 0.0994 0.5033 0.091 Uiso 1 1 calc GR
C21 C 0.4056(3) 0.24468(19) 0.64126(14) 0.0336(8) Uani 1 1 d .
C22 C 0.3360(3) 0.2913(2) 0.65369(15) 0.0404(9) Uani 1 1 d .
H22 H 0.2693 0.2814 0.6499 0.048 Uiso 1 1 calc R
C23 C 0.3663(3) 0.3529(2) 0.67179(17) 0.0453(10) Uani 1 1 d .
H23 H 0.3198 0.3861 0.6800 0.054 Uiso 1 1 calc R
C24 C 0.4629(3) 0.36669(19) 0.67818(17) 0.0431(9) Uani 1 1 d .
H24 H 0.4839 0.4087 0.6912 0.052 Uiso 1 1 calc R
C25 C 0.5289(3) 0.31694(17) 0.66493(15) 0.0348(8) Uani 1 1 d .
C26 C 0.6346(3) 0.32096(17) 0.66680(15) 0.0358(8) Uani 1 1 d .
C27 C 0.7790(4) 0.3632(2) 0.6825(3) 0.0730(17) Uani 1 1 d .
H27A H 0.8037 0.3659 0.7191 0.088 Uiso 1 1 calc R
H27B H 0.8150 0.3954 0.6604 0.088 Uiso 1 1 calc R
C28 C 0.7898(3) 0.2927(2) 0.66101(18) 0.0459(10) Uani 1 1 d .
C29 C 0.8389(4) 0.2477(3) 0.7003(3) 0.0726(17) Uani 1 1 d .
H29A H 0.8037 0.2489 0.7338 0.109 Uiso 1 1 calc GR
H29B H 0.9052 0.2630 0.7059 0.109 Uiso 1 1 calc GR
H29C H 0.8397 0.2020 0.6867 0.109 Uiso 1 1 calc GR
C30 C 0.8407(5) 0.2898(5) 0.6084(3) 0.114(3) Uani 1 1 d .
H30A H 0.8394 0.2439 0.5950 0.171 Uiso 1 1 calc GR
H30B H 0.9078 0.3042 0.6127 0.171 Uiso 1 1 calc GR
H30C H 0.8081 0.3193 0.5833 0.171 Uiso 1 1 calc GR
Cl1 Cl 0.08606(8) 0.37795(5) 0.68039(6) 0.0545(3) Uani 1 1 d D
Cl2 Cl 0.05161(8) 0.02115(7) 0.60661(4) 0.0585(3) Uani 1 1 d D
N1 N 0.6362(3) 0.11553(16) 0.67786(14) 0.0440(8) Uani 1 1 d .
N2 N 0.6984(2) 0.12530(15) 0.58113(14) 0.0384(7) Uani 1 1 d .
N3 N 0.6173(2) 0.22891(14) 0.53721(13) 0.0330(7) Uani 1 1 d .
N4 N 0.4620(2) 0.14377(15) 0.60087(12) 0.0334(7) Uani 1 1 d .
N5 N 0.4999(2) 0.25764(14) 0.64698(12) 0.0302(6) Uani 1 1 d .
N6 N 0.6871(2) 0.27117(15) 0.65388(13) 0.0359(7) Uani 1 1 d .
O1 O 0.7138(3) 0.01878(15) 0.69203(15) 0.0625(9) Uani 1 1 d .
O2 O 0.6954(2) 0.21380(15) 0.46032(11) 0.0488(7) Uani 1 1 d .
O3 O 0.3027(2) 0.15262(15) 0.61574(13) 0.0503(8) Uani 1 1 d .
O4 O 0.6759(2) 0.37750(14) 0.68111(14) 0.0538(8) Uani 1 1 d .
O5 O 0.0837(4) 0.3621(2) 0.62706(16) 0.1065(17) Uani 1 1 d D
O6 O 0.1143(3) 0.32108(18) 0.7102(2) 0.0937(15) Uani 1 1 d D
O7 O -0.0061(2) 0.39881(19) 0.69654(16) 0.0723(11) Uani 1 1 d D
O8 O 0.1520(3) 0.43037(18) 0.6893(2) 0.0993(16) Uani 1 1 d D
O9 O 0.1343(3) 0.0029(3) 0.6329(3) 0.167(4) Uani 1 1 d D
O10 O -0.0194(4) 0.0220(3) 0.64708(19) 0.129(2) Uani 1 1 d D
O11 O 0.0572(5) 0.0815(3) 0.5849(3) 0.208(5) Uani 1 1 d D
O12 O 0.0193(4) -0.0273(3) 0.5728(2) 0.154(3) Uani 1 1 d D

loop_
_atom_site_aniso_label
_atom_site_aniso_U_11
_atom_site_aniso_U_22
_atom_site_aniso_U_33
_atom_site_aniso_U_23
_atom_site_aniso_U_13
_atom_site_aniso_U_12
Fe1 0.0360(3) 0.0218(3) 0.0323(3) -0.0030(2) -0.0015(2) 0.0025(2)
C1 0.091(4) 0.032(2) 0.039(2) 0.0073(18) -0.012(2) -0.005(2)
C2 0.118(5) 0.036(2) 0.061(3) 0.010(2) -0.024(3) -0.001(3)
C3 0.054(2) 0.0239(18) 0.060(3) 0.0019(18) -0.021(2) -0.0006(18)
C4 0.109(5) 0.079(4) 0.048(3) 0.021(3) 0.015(3) 0.008(3)
C5 0.178(7) 0.045(3) 0.041(3) 0.001(2) -0.013(4) -0.021(4)
C6 0.039(2) 0.0255(18) 0.067(3) 0.0006(18) -0.0100(19) 0.0011(16)
C7 0.041(2) 0.029(2) 0.105(4) 0.000(2) -0.009(3) 0.0078(18)
C8 0.049(3) 0.039(2) 0.102(4) -0.015(3) 0.016(3) 0.007(2)
C9 0.041(2) 0.037(2) 0.075(3) -0.016(2) 0.012(2) 0.0002(18)
C10 0.036(2) 0.0324(19) 0.051(2) -0.0100(17) 0.0001(17) -0.0027(16)
C11 0.0332(18) 0.0335(19) 0.043(2) -0.0086(16) 0.0002(16) -0.0027(15)
C12 0.072(3) 0.055(3) 0.040(2) 0.001(2) 0.005(2) 0.012(2)
C13 0.046(2) 0.0303(18) 0.037(2) 0.0029(16) 0.0006(17) 0.0002(16)
C14 0.053(3) 0.074(3) 0.065(3) 0.028(3) -0.002(2) 0.011(2)
C15 0.106(4) 0.033(2) 0.058(3) 0.005(2) -0.014(3) -0.005(2)
C16 0.044(2) 0.0309(19) 0.052(3) -0.0111(18) 0.0015(19) -0.0141(17)
C17 0.051(3) 0.047(2) 0.072(3) -0.008(2) 0.007(2) -0.019(2)
C18 0.0363(19) 0.0354(19) 0.0295(19) -0.0002(15) 0.0034(15) -0.0046(16)
C19 0.070(3) 0.031(2) 0.083(4) -0.014(2) 0.004(3) -0.011(2)
C20 0.072(3) 0.061(3) 0.049(3) -0.021(2) -0.002(2) -0.019(3)
C21 0.0377(19) 0.0370(19) 0.0262(18) 0.0011(15) 0.0036(15) 0.0010(16)
C22 0.039(2) 0.046(2) 0.036(2) -0.0003(18) 0.0037(17) 0.0078(18)
C23 0.056(2) 0.038(2) 0.042(2) -0.0025(18) 0.0050(19) 0.0167(19)
C24 0.057(3) 0.0271(18) 0.045(2) -0.0058(17) -0.0044(19) 0.0081(17)
C25 0.048(2) 0.0268(17) 0.0293(19) -0.0017(14) -0.0015(16) 0.0035(16)
C26 0.051(2) 0.0236(17) 0.033(2) 0.0001(15) -0.0085(17) -0.0033(16)
C27 0.052(3) 0.043(3) 0.124(5) -0.009(3) -0.031(3) -0.002(2)
C28 0.039(2) 0.050(2) 0.049(2) -0.003(2) -0.0098(19) -0.0040(19)
C29 0.058(3) 0.050(3) 0.110(5) 0.002(3) -0.038(3) 0.005(2)
C30 0.061(4) 0.212(9) 0.069(4) -0.020(5) 0.009(3) -0.057(5)
Cl1 0.0404(5) 0.0373(5) 0.0859(9) -0.0022(5) 0.0105(5) 0.0055(4)
Cl2 0.0545(6) 0.0804(8) 0.0406(6) 0.0132(6) -0.0038(5) -0.0250(6)
N1 0.062(2) 0.0293(16) 0.0404(19) 0.0039(14) -0.0105(17) -0.0032(16)
N2 0.0382(17) 0.0253(15) 0.052(2) -0.0057(14) -0.0045(15) 0.0034(13)
N3 0.0369(16) 0.0247(14) 0.0375(17) -0.0048(13) -0.0030(13) -0.0014(12)
N4 0.0380(16) 0.0278(15) 0.0345(16) -0.0020(13) 0.0044(13) -0.0054(13)
N5 0.0375(16) 0.0252(14) 0.0279(15) -0.0010(12) 0.0011(12) 0.0024(12)
N6 0.0396(17) 0.0321(16) 0.0360(17) -0.0014(13) -0.0055(14) -0.0005(13)
O1 0.083(2) 0.0349(16) 0.070(2) 0.0152(15) -0.0174(19) 0.0074(16)
O2 0.0549(17) 0.0526(17) 0.0390(16) -0.0025(13) 0.0072(14) 0.0077(15)
O3 0.0348(15) 0.0502(17) 0.066(2) -0.0080(15) 0.0086(14) -0.0099(13)
O4 0.0549(18) 0.0325(14) 0.074(2) -0.0136(14) -0.0166(16) -0.0033(13)
O5 0.160(5) 0.063(3) 0.096(4) -0.011(2) 0.040(3) 0.006(3)
O6 0.086(3) 0.048(2) 0.147(4) 0.025(2) 0.006(3) 0.018(2)
O7 0.0480(19) 0.078(2) 0.091(3) -0.004(2) 0.0107(18) 0.0154(18)
O8 0.059(2) 0.062(2) 0.177(5) 0.023(3) -0.023(3) -0.0163(19)
O9 0.119(4) 0.148(5) 0.233(7) 0.127(5) -0.114(5) -0.083(4)
O10 0.158(5) 0.144(5) 0.085(4) -0.013(3) 0.048(4) -0.021(4)
O11 0.273(10) 0.140(6) 0.210(8) 0.126(6) -0.126(8) -0.083(6)
O12 0.123(5) 0.193(7) 0.146(5) -0.087(5) -0.063(4) 0.035(4)

loop_
_atom_type_symbol
_atom_type_description
_atom_type_scat_dispersion_real
_atom_type_scat_dispersion_imag
_atom_type_scat_source
C C 0.0033 0.0016 'International Tables Vol C Tables 4.2.6.8 and 6.1.1.4'
H H 0.0000 0.0000 'International Tables Vol C Tables 4.2.6.8 and 6.1.1.4'
N N 0.0061 0.0033 'International Tables Vol C Tables 4.2.6.8 and 6.1.1.4'
O O 0.0106 0.0060 'International Tables Vol C Tables 4.2.6.8 and 6.1.1.4'
Fe Fe 0.3463 0.8444 'International Tables Vol C Tables 4.2.6.8 and 6.1.1.4'
Cl Cl 0.1484 0.1585 'International Tables Vol C Tables 4.2.6.8 and 6.1.1.4'

loop_
_geom_angle_atom_site_label_1
_geom_angle_atom_site_label_2
_geom_angle_atom_site_label_3
_geom_angle
N1 Fe1 N3 149.69(13)
N1 Fe1 N4 92.39(13)
N1 Fe1 N6 96.96(12)
N2 Fe1 N1 75.46(14)
N2 Fe1 N3 74.29(12)
N2 Fe1 N4 101.57(12)
N2 Fe1 N6 107.87(12)
N4 Fe1 N3 91.84(11)
N5 Fe1 N1 111.26(13)
N5 Fe1 N2 172.37(13)
N5 Fe1 N3 98.83(11)
N5 Fe1 N4 75.03(11)
N5 Fe1 N6 75.49(12)
N6 Fe1 N3 93.97(11)
N6 Fe1 N4 150.48(12)
C4 C1 C2 112.5(5)
C5 C1 C2 112.1(4)
C5 C1 C4 111.3(5)
N1 C1 C2 101.7(4)
N1 C1 C4 109.3(4)
N1 C1 C5 109.5(4)
O1 C2 C1 105.8(4)
N1 C3 C6 121.3(4)
N1 C3 O1 120.2(4)
O1 C3 C6 118.5(4)
C7 C6 C3 128.3(4)
N2 C6 C3 110.4(4)
N2 C6 C7 121.2(5)
C8 C7 C6 118.5(4)
C9 C8 C7 120.6(4)
C8 C9 C10 118.2(5)
C9 C10 C11 127.9(4)
N2 C10 C9 121.6(4)
N2 C10 C11 110.4(3)
N3 C11 C10 121.1(4)
N3 C11 O2 119.7(4)
O2 C11 C10 119.2(3)
O2 C12 C13 104.8(3)
C14 C13 C12 112.7(4)
C14 C13 C15 110.2(4)
C15 C13 C12 111.9(4)
N3 C13 C12 101.7(3)
N3 C13 C14 110.7(3)
N3 C13 C15 109.4(3)
C19 C16 C17 112.5(4)
C19 C16 C20 111.8(4)
C20 C16 C17 111.9(4)
N4 C16 C17 101.1(3)
N4 C16 C19 111.4(3)
N4 C16 C20 107.5(3)
O3 C17 C16 103.8(3)
N4 C18 C21 121.5(3)
N4 C18 O3 118.7(3)
O3 C18 C21 119.8(3)
C22 C21 C18 127.6(4)
N5 C21 C18 110.6(3)
N5 C21 C22 121.8(4)
C21 C22 C23 117.9(4)
C24 C23 C22 120.9(4)
C23 C24 C25 117.8(4)
C24 C25 C26 127.4(4)
N5 C25 C24 121.5(4)
N5 C25 C26 111.1(3)
N6 C26 C25 121.1(3)
N6 C26 O4 119.6(4)
O4 C26 C25 119.2(3)
O4 C27 C28 105.6(4)
C29 C28 C27 111.3(4)
C29 C28 C30 110.4(5)
C30 C28 C27 113.5(6)
N6 C28 C27 102.6(3)
N6 C28 C29 109.7(4)
N6 C28 C30 109.1(4)
O5 Cl1 O6 109.9(3)
O5 Cl1 O7 109.3(3)
O5 Cl1 O8 109.9(3)
O7 Cl1 O6 109.5(2)
O7 Cl1 O8 108.7(2)
O8 Cl1 O6 109.5(3)
O9 Cl2 O10 103.3(3)
O11 Cl2 O9 113.2(3)
O11 Cl2 O10 109.1(4)
O11 Cl2 O12 113.9(4)
O12 Cl2 O9 112.7(4)
O12 Cl2 O10 103.5(3)
C1 N1 Fe1 139.1(3)
C3 N1 Fe1 113.7(3)
C3 N1 C1 107.1(4)
C6 N2 Fe1 119.1(3)
C10 N2 Fe1 121.0(3)
C10 N2 C6 119.7(3)
C11 N3 Fe1 113.0(3)
C11 N3 C13 106.4(3)
C13 N3 Fe1 140.4(2)
C16 N4 Fe1 141.1(2)
C18 N4 Fe1 112.1(2)
C18 N4 C16 106.8(3)
C21 N5 Fe1 120.3(2)
C25 N5 Fe1 119.1(3)
C25 N5 C21 120.2(3)
C26 N6 Fe1 112.2(3)
C26 N6 C28 106.5(3)
C28 N6 Fe1 140.5(3)
C3 O1 C2 104.6(4)
C11 O2 C12 104.6(3)
C18 O3 C17 104.3(3)
C26 O4 C27 105.3(3)

loop_
_geom_bond_atom_site_label_1
_geom_bond_atom_site_label_2
_geom_bond_distance
Fe1 N1 2.163(3)
Fe1 N2 2.095(3)
Fe1 N3 2.225(3)
Fe1 N4 2.210(3)
Fe1 N5 2.085(3)
Fe1 N6 2.185(3)
C1 C2 1.537(7)
C1 C4 1.521(8)
C1 C5 1.518(7)
C1 N1 1.494(6)
C2 O1 1.456(7)
C3 C6 1.473(7)
C3 N1 1.267(6)
C3 O1 1.324(5)
C6 C7 1.379(6)
C6 N2 1.345(5)
C7 C8 1.374(8)
C8 C9 1.373(7)
C9 C10 1.380(6)
C10 C11 1.475(6)
C10 N2 1.342(5)
C11 N3 1.278(5)
C11 O2 1.324(5)
C12 C13 1.538(6)
C12 O2 1.453(6)
C13 C14 1.501(6)
C13 C15 1.513(6)
C13 N3 1.492(5)
C16 C17 1.538(6)
C16 C19 1.517(6)
C16 C20 1.519(7)
C16 N4 1.491(5)
C17 O3 1.472(5)
C18 C21 1.465(5)
C18 N4 1.281(5)
C18 O3 1.331(5)
C21 C22 1.380(5)
C21 N5 1.341(5)
C22 C23 1.382(6)
C23 C24 1.378(6)
C24 C25 1.394(5)
C25 C26 1.469(6)
C25 N5 1.334(5)
C26 N6 1.277(5)
C26 O4 1.320(4)
C27 C28 1.522(7)
C27 O4 1.458(6)
C28 C29 1.506(7)
C28 C30 1.510(8)
C28 N6 1.498(5)
Cl1 O5 1.389(4)
Cl1 O6 1.422(3)
Cl1 O7 1.405(3)
Cl1 O8 1.410(3)
Cl2 O9 1.375(4)
Cl2 O10 1.421(4)
Cl2 O11 1.331(4)
Cl2 O12 1.371(4)
